data_4312274
loop_
_publ_author_name
'Sylvestre Bonnet'
'Jean-Paul Collin'
'Jean-Pierre Sauvage'
'Emma Schofield'

_publ_section_title
;
 Photochemical Expulsion of the Neutral Monodentate Ligand L in
 Ru(Terpy*)(Diimine)(L)2+: A Dramatic Effect of the Steric Properties of
 the Spectator Diimine Ligand
;
_journal_name_full 'Inorganic Chemistry'
_journal_page_first 8346
_journal_page_last 8354
_journal_paper_doi 10.1021/ic0491736
_journal_volume 43
_journal_year 2004
_chemical_formula_moiety 'C120 H138 F24 N12 O9 P4 Ru2'
_chemical_formula_sum 'C120 H138 F24 N12 O9 P4 Ru2'
_chemical_formula_weight 2674.51
_chemical_name_systematic ' ?'
_space_group_IT_number 2
_symmetry_cell_setting triclinic
_symmetry_space_group_name_Hall '-P 1'
_symmetry_space_group_name_H-M 'P -1'
_audit_creation_date 28-10-03
_cell_angle_alpha 108.482(5)
_cell_angle_beta 102.042(5)
_cell_angle_gamma 96.712(5)
_cell_formula_units_Z 1
_cell_length_a 14.3343(5)
_cell_length_b 15.8785(5)
_cell_length_c 15.9528(6)
_cell_measurement_reflns_used 14615
_cell_measurement_temperature 173
_cell_measurement_theta_max 27.2
_cell_measurement_theta_min 1.4
_cell_volume 3301.7(3)
_computing_publication_material CIFGEN_IN_OpenMoleN_(_1997)
_computing_structure_refinement LSFM_OpenMoleN_(_1997)
_computing_structure_solution Direct_methods_(SIR,_Burla_et_al.,_1989)
_diffrn_ambient_temperature 173
_diffrn_measured_fraction_theta_full 0.994
_diffrn_measured_fraction_theta_max 0.994
_diffrn_measurement_details
;
   14615 reflections were collected using program Collect
  ("Collect" Data collection software, Nonius B.V., 1998)
  The conditions were as follow : crystal to detector distance =  36. mm.
  Scan angle =  2.0 deg 1 scans of   90 sec per frame.
  Data collection was divided into  2 set(s)
  with the following starting angles and number of frames :
  Set 1 Theta =    6.30 Omega =    0.00 Kappa =    0.00   91 frames
  Set 2 Theta =   -5.60 Kappa = -166.00 Phi   =    0.00   23 frames
  Friedel pairs were averaged. Internal R = 0.06
;
_diffrn_measurement_device_type KappaCCD
_diffrn_measurement_method '\p scans'
_diffrn_radiation_monochromator graphite
_diffrn_radiation_type Mo-K\a
_diffrn_radiation_wavelength 0.71073
_diffrn_reflns_av_R_equivalents 0.060
_diffrn_reflns_av_sigmaI/netI 0.333
_diffrn_reflns_limit_h_max 18
_diffrn_reflns_limit_h_min 0
_diffrn_reflns_limit_k_max 20
_diffrn_reflns_limit_k_min -20
_diffrn_reflns_limit_l_max 19
_diffrn_reflns_limit_l_min -20
_diffrn_reflns_number 14615
_diffrn_reflns_theta_full 27.20
_diffrn_reflns_theta_max 27.20
_diffrn_reflns_theta_min 2.5
_diffrn_source xray_tube
_diffrn_standards_decay_% 0
_exptl_absorpt_coefficient_mu 0.368
_exptl_absorpt_correction_T_max 0.989
_exptl_absorpt_correction_T_min 0.927
_exptl_absorpt_correction_type refdelf_(Walker_&_Stuart,_1983)
_exptl_crystal_colour orange
_exptl_crystal_density_diffrn 1.35
_exptl_crystal_density_method none
_exptl_crystal_description prism
_exptl_crystal_F_000 1378
_exptl_crystal_size_max 0.20
_exptl_crystal_size_mid 0.16
_exptl_crystal_size_min 0.03
_refine_diff_density_max 1.071
_refine_diff_density_min -0.901
_refine_ls_extinction_method none
_refine_ls_goodness_of_fit_all 1.411
_refine_ls_goodness_of_fit_ref 1.026
_refine_ls_hydrogen_treatment noref
_refine_ls_matrix_type full
_refine_ls_number_constraints 30
_refine_ls_number_parameters 826
_refine_ls_number_reflns 7645
_refine_ls_number_restraints 0
_refine_ls_R_factor_all 0.124
_refine_ls_R_factor_gt 0.082
_refine_ls_shift/esd_mean 0.001
_refine_ls_shift/su_max 0.012
_refine_ls_structure_factor_coef F
_refine_ls_weighting_scheme sigma
_refine_ls_wR_factor_all 0.247
_refine_ls_wR_factor_ref 0.096
_reflns_number_gt 7645
_reflns_number_total 14615
_reflns_threshold_expression >3.0\s(I)
_cod_data_source_file ic0491736si20040625_093924_2.cif
_cod_data_source_block st1144
_cod_original_cell_volume 3301.7(2)
_cod_database_code 4312274

loop_
_symmetry_equiv_pos_as_xyz
x,y,z
-x,-y,-z

loop_
_atom_site_aniso_label
_atom_site_aniso_U_11
_atom_site_aniso_U_22
_atom_site_aniso_U_33
_atom_site_aniso_U_12
_atom_site_aniso_U_13
_atom_site_aniso_U_23
_atom_site_aniso_type_symbol
RU 0.0241(2) 0.0385(3) 0.0228(2) 0.0081(2) 0.0164(2) 0.0114(2) Ru
N1 0.029(3) 0.043(4) 0.025(2) 0.003(3) 0.015(2) 0.007(2) N
C1 0.041(4) 0.043(5) 0.041(4) 0.004(4) 0.022(3) 0.010(3) C
C2 0.066(5) 0.045(5) 0.045(4) -0.005(4) 0.033(3) 0.009(3) C
C3 0.069(6) 0.048(5) 0.047(4) -0.005(5) 0.029(4) 0.004(4) C
C4 0.066(6) 0.068(7) 0.030(4) -0.000(5) 0.017(4) -0.003(4) C
C5 0.049(4) 0.054(5) 0.029(3) 0.010(4) 0.020(3) 0.007(3) C
C6 0.076(6) 0.067(6) 0.032(4) 0.010(5) 0.031(3) 0.002(4) C
C7 0.073(5) 0.076(6) 0.036(3) 0.018(5) 0.040(3) 0.016(4) C
C8 0.045(4) 0.057(5) 0.037(3) 0.014(4) 0.028(3) 0.021(3) C
C9 0.053(4) 0.082(6) 0.043(3) 0.021(4) 0.032(3) 0.033(3) C
C10 0.041(4) 0.067(5) 0.052(3) 0.002(4) 0.032(3) 0.029(3) C
C11 0.031(4) 0.050(4) 0.037(3) 0.006(3) 0.020(3) 0.017(3) C
C12 0.039(4) 0.066(6) 0.056(4) 0.001(4) 0.030(3) 0.020(4) C
N2 0.029(3) 0.041(3) 0.028(2) 0.010(3) 0.017(2) 0.012(2) N
C13 0.029(3) 0.050(4) 0.032(3) 0.014(3) 0.018(3) 0.017(3) C
C14 0.036(4) 0.052(5) 0.026(3) 0.011(3) 0.017(3) 0.013(3) C
N6 0.031(3) 0.035(3) 0.030(3) 0.006(3) 0.016(2) 0.011(2) N
C15 0.031(4) 0.045(4) 0.034(3) 0.007(3) 0.015(3) 0.017(3) C
C16 0.039(4) 0.040(4) 0.044(4) 0.008(4) 0.016(3) 0.009(3) C
C17 0.075(6) 0.043(5) 0.057(4) 0.010(5) 0.036(4) 0.011(4) C
O1 0.100(4) 0.053(4) 0.088(3) 0.007(3) 0.070(3) 0.004(3) O
C18 0.142(7) 0.076(8) 0.162(7) 0.020(6) 0.127(4) 0.020(6) C
C19 0.067(5) 0.053(6) 0.068(5) 0.019(5) 0.035(4) 0.001(5) C
C20 0.084(7) 0.044(5) 0.058(5) 0.013(5) 0.022(5) 0.005(4) C
C21 0.077(6) 0.035(5) 0.067(5) 0.012(5) 0.029(4) 0.013(4) C
C22 0.057(5) 0.041(5) 0.045(4) 0.008(4) 0.018(4) 0.011(3) C
O2 0.078(4) 0.043(4) 0.085(3) 0.002(3) 0.051(3) 0.016(3) O
C23 0.113(7) 0.056(7) 0.136(7) -0.003(6) 0.083(5) 0.024(5) C
N5 0.030(3) 0.049(4) 0.026(2) 0.009(3) 0.019(2) 0.012(2) N
C24 0.039(4) 0.068(5) 0.034(3) 0.013(4) 0.019(3) 0.019(3) C
C25 0.045(5) 0.128(7) 0.051(4) 0.031(5) 0.024(3) 0.056(4) C
C26 0.045(4) 0.139(7) 0.058(4) 0.044(5) 0.033(3) 0.057(4) C
C27 0.043(4) 0.099(6) 0.050(3) 0.034(4) 0.034(3) 0.040(3) C
C28 0.041(4) 0.048(4) 0.035(3) 0.016(3) 0.024(3) 0.020(3) C
C29 0.025(3) 0.037(4) 0.026(3) 0.004(3) 0.011(2) 0.007(3) C
N4 0.019(2) 0.037(3) 0.025(2) 0.001(2) 0.015(2) 0.011(2) N
C30 0.028(3) 0.030(4) 0.030(3) 0.003(3) 0.016(2) 0.010(3) C
C31 0.024(3) 0.033(4) 0.020(3) 0.000(3) 0.010(2) 0.009(2) C
N3 0.024(3) 0.030(3) 0.025(2) 0.009(2) 0.013(2) 0.008(2) N
C32 0.031(3) 0.041(4) 0.026(3) 0.008(3) 0.019(2) 0.010(3) C
C33 0.031(4) 0.048(4) 0.039(3) 0.012(3) 0.020(3) 0.014(3) C
C34 0.029(4) 0.056(4) 0.029(3) 0.014(3) 0.007(3) 0.022(3) C
C35 0.026(3) 0.045(4) 0.027(3) 0.004(3) 0.013(3) 0.008(3) C
C36 0.025(3) 0.036(4) 0.026(3) 0.003(3) 0.014(2) 0.013(2) C
C37 0.032(4) 0.033(4) 0.032(3) -0.002(3) 0.020(2) 0.009(3) C
C38 0.029(3) 0.040(4) 0.030(3) 0.007(3) 0.020(2) 0.013(3) C
C39 0.031(3) 0.043(4) 0.030(3) 0.006(3) 0.018(2) 0.015(3) C
C40 0.030(4) 0.065(5) 0.036(3) 0.005(4) 0.020(3) 0.019(3) C
C41 0.031(4) 0.093(6) 0.030(3) 0.005(4) 0.018(3) 0.024(3) C
C42 0.044(4) 0.073(5) 0.033(3) 0.008(4) 0.028(3) 0.020(3) C
C43 0.026(3) 0.047(4) 0.039(3) 0.007(3) 0.016(3) 0.021(3) C
C44 0.032(3) 0.040(4) 0.030(3) 0.007(3) 0.019(2) 0.012(3) C
C45 0.067(6) 0.16(1) 0.032(4) -0.024(7) 0.018(4) 0.019(5) C
C46 0.15(2) 0.15(2) 0.15(2) 0.03(2) 0.04(2) 0.05(2) C
C47 0.055(9) 0.056(9) 0.055(8) 0.011(8) 0.014(7) 0.019(6) C
C48 0.10(2) 0.10(2) 0.10(1) 0.02(1) 0.03(1) 0.04(1) C
C49 0.028(4) 0.066(5) 0.044(3) 0.011(4) 0.019(3) 0.026(3) C
C50 0.049(5) 0.071(7) 0.093(7) 0.024(5) 0.025(5) 0.014(6) C
C51 0.060(6) 0.088(7) 0.063(4) -0.007(5) 0.028(4) 0.035(4) C
C52 0.024(4) 0.063(5) 0.059(4) 0.001(4) 0.016(3) 0.024(4) C
P1 0.078(2) 0.074(2) 0.039(1) 0.011(1) 0.020(1) 0.025(1) P
F1 0.150(6) 0.112(5) 0.059(4) 0.047(4) 0.031(4) 0.010(4) F
F2 0.077(3) 0.107(4) 0.052(3) 0.022(3) 0.030(2) 0.026(3) F
F3 0.102(5) 0.102(5) 0.091(5) 0.006(4) -0.018(4) 0.020(4) F
F4 0.073(4) 0.208(8) 0.054(3) 0.047(4) 0.021(3) 0.015(4) F
F5 0.142(5) 0.097(4) 0.080(3) -0.007(4) 0.062(3) 0.039(2) F
F6 0.184(7) 0.113(4) 0.148(4) 0.030(5) 0.074(4) 0.094(3) F
P2 0.063(1) 0.093(2) 0.079(1) 0.039(1) 0.0503(9) 0.041(1) P
F7 0.227(5) 0.238(7) 0.189(4) 0.154(5) 0.174(3) 0.146(4) F
F8 0.076(4) 0.172(6) 0.064(3) 0.042(4) 0.038(2) 0.041(3) F
F9 0.341(8) 0.178(5) 0.267(7) 0.198(5) 0.217(6) 0.153(5) F
F10 0.114(4) 0.065(4) 0.143(5) 0.019(3) 0.079(3) 0.027(3) F
F11 0.063(4) 0.45(2) 0.086(6) 0.102(6) 0.006(4) -0.024(8) F
F12 0.075(4) 0.115(6) 0.197(7) -0.011(4) 0.070(4) -0.009(6) F
O3 0.20(3) 0.20(3) 0.20(2) 0.04(2) 0.05(2) 0.07(2) O
C53 0.10(2) 0.10(2) 0.10(2) 0.02(2) 0.03(1) 0.04(1) C
C54 0.14(3) 0.14(3) 0.14(2) 0.03(2) 0.04(2) 0.05(2) C
C55 0.12(2) 0.12(2) 0.13(2) 0.02(2) 0.03(2) 0.04(2) C
O4 0.15(1) 0.155(9) 0.155(9) 0.030(8) 0.040(8) 0.054(7) O
C56 0.17(2) 0.17(2) 0.17(2) 0.03(1) 0.04(1) 0.06(1) C
C57 0.18(2) 0.18(2) 0.18(2) 0.04(2) 0.05(2) 0.06(1) C
C58 0.25(3) 0.25(3) 0.25(3) 0.05(2) 0.07(2) 0.09(2) C
O5 0.09(1) 0.09(1) 0.09(1) 0.018(9) 0.024(9) 0.032(8) O
C59 0.18(4) 0.18(3) 0.18(3) 0.04(3) 0.05(3) 0.06(3) C
C60 0.12(2) 0.12(2) 0.12(2) 0.02(2) 0.03(2) 0.04(2) C
C61 0.18(3) 0.18(4) 0.18(3) 0.03(3) 0.05(3) 0.06(2) C
C62 0.12(2) 0.12(2) 0.12(2) 0.02(2) 0.03(2) 0.04(2) C
C46A 0.20(5) 0.20(5) 0.20(5) 0.04(4) 0.05(4) 0.07(4) C
C47A 0.14(3) 0.14(3) 0.14(3) 0.03(3) 0.04(3) 0.05(2) C
C48A 0.19(5) 0.19(5) 0.19(4) 0.04(4) 0.05(4) 0.06(3) C
C63 0.17(3) 0.17(3) 0.17(3) 0.03(3) 0.04(3) 0.06(2) C
C64 0.13(3) 0.13(2) 0.13(2) 0.03(2) 0.03(2) 0.05(2) C
C65 0.19(4) 0.19(4) 0.19(3) 0.04(3) 0.05(3) 0.07(3) C
O6 0.23(3) 0.23(3) 0.23(3) 0.05(3) 0.06(2) 0.08(2) O

loop_
_atom_site_label
_atom_site_fract_x
_atom_site_fract_y
_atom_site_fract_z
_atom_site_U_iso_or_equiv
_atom_site_occupancy
_atom_site_thermal_displace_type
_atom_site_calc_flag
_atom_site_calc_attached_atom
_atom_site_type_symbol
RU 0.62949(4) 0.31267(5) 0.76420(4) 0.0277(2) 1.000 Uani ? ? Ru
N1 0.6765(4) 0.4426(4) 0.8654(4) 0.032(3) 1.000 Uani ? ? N
C1 0.7366(6) 0.5153(6) 0.8686(5) 0.042(4) 1.000 Uani ? ? C
C2 0.7685(7) 0.5184(6) 0.7856(5) 0.051(4) 1.000 Uani ? ? C
C3 0.7717(7) 0.5934(7) 0.9493(6) 0.054(5) 1.000 Uani ? ? C
C4 0.7423(7) 0.5960(7) 1.0262(6) 0.051(5) 1.000 Uani ? ? C
C5 0.6781(6) 0.5221(6) 1.0249(5) 0.043(4) 1.000 Uani ? ? C
C6 0.6419(7) 0.5226(7) 1.1022(5) 0.054(5) 1.000 Uani ? ? C
C7 0.5754(7) 0.4547(7) 1.0972(5) 0.058(5) 1.000 Uani ? ? C
C8 0.5404(6) 0.3769(6) 1.0150(5) 0.046(4) 1.000 Uani ? ? C
C9 0.4683(6) 0.3041(7) 1.0045(5) 0.057(4) 1.000 Uani ? ? C
C10 0.4353(6) 0.2352(6) 0.9228(5) 0.053(4) 1.000 Uani ? ? C
C11 0.4756(5) 0.2333(6) 0.8500(5) 0.039(4) 1.000 Uani ? ? C
C12 0.4347(6) 0.1569(7) 0.7604(6) 0.053(5) 1.000 Uani ? ? C
N2 0.5472(4) 0.2996(4) 0.8581(4) 0.032(3) 1.000 Uani ? ? N
C13 0.5778(5) 0.3726(5) 0.9386(5) 0.036(4) 1.000 Uani ? ? C
C14 0.6458(5) 0.4466(6) 0.9432(5) 0.037(4) 1.000 Uani ? ? C
N6 0.5967(4) 0.1819(4) 0.6789(4) 0.032(3) 1.000 Uani ? ? N
C15 0.6016(5) 0.1113(5) 0.6361(5) 0.036(4) 1.000 Uani ? ? C
C16 0.6102(6) 0.0209(6) 0.5856(5) 0.041(4) 1.000 Uani ? ? C
C17 0.6752(7) 0.0067(6) 0.5315(6) 0.057(5) 1.000 Uani ? ? C
O1 0.7236(5) 0.0836(5) 0.5258(4) 0.077(4) 1.000 Uani ? ? O
C18 0.7969(9) 0.0712(9) 0.4741(9) 0.120(7) 1.000 Uani ? ? C
C19 0.6890(7) -0.0800(7) 0.4900(7) 0.062(6) 1.000 Uani ? ? C
C20 0.6372(8) -0.1511(7) 0.5025(7) 0.060(6) 1.000 Uani ? ? C
C21 0.5701(8) -0.1396(6) 0.5538(7) 0.057(5) 1.000 Uani ? ? C
C22 0.5563(7) -0.0542(6) 0.5947(6) 0.047(5) 1.000 Uani ? ? C
O2 0.4945(5) -0.0316(4) 0.6486(4) 0.066(4) 1.000 Uani ? ? O
C23 0.4359(9) -0.1060(8) 0.6598(8) 0.095(7) 1.000 Uani ? ? C
N5 0.7604(4) 0.2813(4) 0.8169(4) 0.034(3) 1.000 Uani ? ? N
C24 0.7881(6) 0.2614(6) 0.8928(5) 0.045(4) 1.000 Uani ? ? C
C25 0.8765(7) 0.2400(7) 0.9195(6) 0.067(5) 1.000 Uani ? ? C
C26 0.9417(6) 0.2379(8) 0.8648(6) 0.071(5) 1.000 Uani ? ? C
C27 0.9134(6) 0.2578(7) 0.7872(5) 0.059(4) 1.000 Uani ? ? C
C28 0.8240(6) 0.2791(5) 0.7631(5) 0.041(4) 1.000 Uani ? ? C
C29 0.7892(5) 0.3015(5) 0.6807(5) 0.029(3) 1.000 Uani ? ? C
N4 0.7010(4) 0.3243(4) 0.6742(3) 0.026(3) 1.000 Uani ? ? N
C30 0.6541(5) 0.3425(5) 0.6022(4) 0.029(3) 1.000 Uani ? ? C
C31 0.5575(5) 0.3636(5) 0.6071(4) 0.025(3) 1.000 Uani ? ? C
N3 0.5287(4) 0.3533(4) 0.6805(4) 0.026(3) 1.000 Uani ? ? N
C32 0.4420(5) 0.3713(5) 0.6913(4) 0.032(3) 1.000 Uani ? ? C
C33 0.3815(5) 0.4015(6) 0.6329(5) 0.039(4) 1.000 Uani ? ? C
C34 0.4114(5) 0.4133(5) 0.5592(5) 0.036(4) 1.000 Uani ? ? C
C35 0.5009(5) 0.3941(5) 0.5468(5) 0.032(4) 1.000 Uani ? ? C
C36 0.6985(5) 0.3409(5) 0.5314(4) 0.029(3) 1.000 Uani ? ? C
C37 0.7903(5) 0.3194(5) 0.5366(5) 0.032(3) 1.000 Uani ? ? C
C38 0.8355(5) 0.2995(5) 0.6118(4) 0.033(3) 1.000 Uani ? ? C
C39 0.8387(5) 0.3161(5) 0.4615(5) 0.034(3) 1.000 Uani ? ? C
C40 0.7840(6) 0.2899(6) 0.3722(5) 0.041(4) 1.000 Uani ? ? C
C41 0.8277(6) 0.2869(7) 0.3015(5) 0.044(4) 1.000 Uani ? ? C
C42 0.9278(6) 0.3126(6) 0.3236(5) 0.047(4) 1.000 Uani ? ? C
C43 0.9854(5) 0.3417(5) 0.4122(5) 0.036(4) 1.000 Uani ? ? C
C44 0.9390(5) 0.3416(5) 0.4816(5) 0.034(3) 1.000 Uani ? ? C
C45 0.7665(6) 0.2545(7) 0.2007(5) 0.070(7) 1.000 Uani ? ? C
C46 0.7533(6) 0.3487(7) 0.1821(5) 0.15(2) 0.600 Uani ? ? C
C47 0.8195(6) 0.2069(7) 0.1343(5) 0.055(8) 0.600 Uani ? ? C
C48 0.6643(6) 0.2029(7) 0.1829(5) 0.10(2) 0.600 Uani ? ? C
C49 1.0963(5) 0.3728(6) 0.4336(5) 0.043(4) 1.000 Uani ? ? C
C50 1.1424(7) 0.2886(8) 0.4157(8) 0.068(6) 1.000 Uani ? ? C
C51 1.1215(7) 0.4248(7) 0.3726(6) 0.069(5) 1.000 Uani ? ? C
C52 1.1388(6) 0.4351(6) 0.5332(6) 0.045(4) 1.000 Uani ? ? C
P1 0.5831(2) 0.6789(2) 0.7294(2) 0.061(1) 1.000 Uani ? ? P
F1 0.5533(6) 0.7526(5) 0.8071(4) 0.100(5) 1.000 Uani ? ? F
F2 0.6128(4) 0.6043(4) 0.6515(3) 0.075(3) 1.000 Uani ? ? F
F3 0.6887(6) 0.6972(5) 0.7946(5) 0.098(5) 1.000 Uani ? ? F
F4 0.4783(5) 0.6612(6) 0.6631(4) 0.093(5) 1.000 Uani ? ? F
F5 0.5512(5) 0.6028(5) 0.7672(4) 0.103(4) 1.000 Uani ? ? F
F6 0.6182(7) 0.7522(5) 0.6903(5) 0.145(5) 1.000 Uani ? ? F
P2 1.1513(2) 0.2235(2) 0.6879(2) 0.077(1) 1.000 Uani ? ? P
F7 1.1896(6) 0.2310(6) 0.6068(5) 0.217(5) 1.000 Uani ? ? F
F8 1.1257(4) 0.2276(6) 0.7784(4) 0.094(4) 1.000 Uani ? ? F
F9 1.1281(8) 0.3209(6) 0.7096(7) 0.253(6) 1.000 Uani ? ? F
F10 1.1793(5) 0.1288(4) 0.6715(5) 0.102(4) 1.000 Uani ? ? F
F11 1.0464(5) 0.188(1) 0.6361(6) 0.135(7) 1.000 Uani ? ? F
F12 1.2610(5) 0.2656(6) 0.7472(7) 0.119(6) 1.000 Uani ? ? F
O3 -0.018(2) 0.002(2) 0.200(2) 0.20(3) 0.500 Uani ? ? O
C53 0.011(2) 0.024(2) 0.276(2) 0.10(2) 0.500 Uani ? ? C
C54 0.105(3) 0.009(2) 0.294(2) 0.14(3) 0.500 Uani ? ? C
C55 -0.071(2) 0.056(2) 0.303(2) 0.12(2) 0.500 Uani ? ? C
O4 0.0727(9) 0.2356(8) 0.0639(8) 0.155(9) 1.000 Uani ? ? O
C56 0.114(2) 0.168(1) 0.049(1) 0.17(2) 1.000 Uani ? ? C
C57 0.187(2) 0.148(2) -0.002(2) 0.18(2) 1.000 Uani ? ? C
C58 0.115(2) 0.142(2) 0.139(2) 0.25(3) 1.000 Uani ? ? C
O5 0.992(1) 0.4897(7) 0.9407(9) 0.09(1) 0.500 Uani ? ? O
C59 1.0708(1) 0.5278(7) 0.9103(9) 0.18(4) 0.500 Uani ? ? C
C60 1.0416(1) 0.4869(7) 0.8059(9) 0.12(2) 0.500 Uani ? ? C
C61 1.0081(1) 0.5457(7) 1.0433(9) 0.18(3) 0.500 Uani ? ? C
C62 1.0463(1) 0.5170(7) 0.9173(9) 0.12(2) 0.500 Uani ? ? C
C46A 0.8181(6) 0.2787(7) 0.1310(5) 0.20(5) 0.400 Uani ? ? C
C47A 0.6743(6) 0.3087(7) 0.1975(5) 0.14(3) 0.400 Uani ? ? C
C48A 0.7242(6) 0.1603(7) 0.1750(5) 0.19(5) 0.400 Uani ? ? C
C63 0.375(3) 0.973(3) 0.102(3) 0.17(3) 0.500 Uani ? ? C
C64 0.306(3) 0.990(2) 0.156(2) 0.13(2) 0.500 Uani ? ? C
C65 0.427(3) 1.017(3) 0.053(3) 0.19(4) 0.500 Uani ? ? C
O6 0.387(3) 0.891(2) 0.084(2) 0.23(3) 0.500 Uani ? ? O
H1 0.8108 0.5747 0.8004 0.0674 1.000 Uiso calc C2 H
H2 0.8017 0.4704 0.7661 0.0674 1.000 Uiso calc C2 H
H3 0.7131 0.5122 0.7379 0.0674 1.000 Uiso calc C2 H
H4 0.8154 0.6436 0.9499 0.0741 1.000 Uiso calc C3 H
H5 0.7656 0.6479 1.0804 0.0782 1.000 Uiso calc C4 H
H6 0.6660 0.5726 1.1580 0.0780 1.000 Uiso calc C6 H
H7 0.5508 0.4575 1.1487 0.0755 1.000 Uiso calc C7 H
H8 0.4427 0.3030 1.0546 0.0686 1.000 Uiso calc C9 H
H9 0.3839 0.1875 0.9151 0.0643 1.000 Uiso calc C10 H
H10 0.3848 0.1157 0.7660 0.0680 1.000 Uiso calc C12 H
H11 0.4086 0.1801 0.7145 0.0680 1.000 Uiso calc C12 H
H12 0.4849 0.1263 0.7439 0.0680 1.000 Uiso calc C12 H
H13 0.8259 0.1283 0.4744 0.1537 1.000 Uiso calc C18 H
H14 0.8455 0.0451 0.5014 0.1537 1.000 Uiso calc C18 H
H15 0.7670 0.0322 0.4128 0.1537 1.000 Uiso calc C18 H
H16 0.7337 -0.0901 0.4532 0.0839 1.000 Uiso calc C19 H
H17 0.6479 -0.2104 0.4749 0.0837 1.000 Uiso calc C20 H
H18 0.5342 -0.1902 0.5605 0.0770 1.000 Uiso calc C21 H
H19 0.3956 -0.0829 0.6984 0.1269 1.000 Uiso calc C23 H
H20 0.3964 -0.1455 0.6017 0.1269 1.000 Uiso calc C23 H
H21 0.4772 -0.1383 0.6867 0.1269 1.000 Uiso calc C23 H
H22 0.7444 0.2610 0.9300 0.0582 1.000 Uiso calc C24 H
H23 0.8934 0.2269 0.9741 0.0859 1.000 Uiso calc C25 H
H24 1.0036 0.2230 0.8813 0.0907 1.000 Uiso calc C26 H
H25 0.9565 0.2569 0.7491 0.0715 1.000 Uiso calc C27 H
H26 0.4480 0.4070 0.7532 0.0408 1.000 Uiso calc C32 H
H27 0.3206 0.4140 0.6427 0.0486 1.000 Uiso calc C33 H
H28 0.3712 0.4342 0.5179 0.0466 1.000 Uiso calc C34 H
H29 0.5225 0.4020 0.4969 0.0429 1.000 Uiso calc C35 H
H30 0.6661 0.3544 0.4803 0.0362 1.000 Uiso calc C36 H
H31 0.8981 0.2845 0.6163 0.0401 1.000 Uiso calc C38 H
H32 0.7152 0.2736 0.3587 0.0546 1.000 Uiso calc C40 H
H33 0.9583 0.3101 0.2756 0.0613 1.000 Uiso calc C42 H
H34 0.9769 0.3592 0.5431 0.0422 1.000 Uiso calc C44 H
H35 1.2109 0.3065 0.4286 0.0939 1.000 Uiso calc C50 H
H36 1.1275 0.2566 0.4540 0.0939 1.000 Uiso calc C50 H
H37 1.1172 0.2505 0.3534 0.0939 1.000 Uiso calc C50 H
H38 1.1901 0.4433 0.3868 0.0887 1.000 Uiso calc C51 H
H39 1.0978 0.3866 0.3102 0.0887 1.000 Uiso calc C51 H
H40 1.0923 0.4765 0.3829 0.0887 1.000 Uiso calc C51 H
H41 1.2072 0.4532 0.5444 0.0627 1.000 Uiso calc C52 H
H42 1.1100 0.4871 0.5445 0.0627 1.000 Uiso calc C52 H
H43 1.1258 0.4037 0.5725 0.0627 1.000 Uiso calc C52 H

loop_
_atom_type_symbol
_atom_type_description
_atom_type_scat_dispersion_real
_atom_type_scat_dispersion_imag
_atom_type_scat_source
C ? 0.002 0.002 International_Tables_Vol_IV_Table_2.3.1
H ? 0.000 0.000 International_Tables_Vol_IV_Table_2.3.1
F ? 0.014 0.010 International_Tables_Vol_IV_Table_2.3.1
N ? 0.004 0.003 International_Tables_Vol_IV_Table_2.3.1
O ? 0.008 0.006 International_Tables_Vol_IV_Table_2.3.1
P ? 0.090 0.095 International_Tables_Vol_IV_Table_2.3.1
Ru ? -1.420 0.836 International_Tables_Vol_IV_Table_2.3.1

loop_
_geom_angle_atom_site_label_1
_geom_angle_atom_site_label_2
_geom_angle_atom_site_label_3
_geom_angle
_geom_angle_site_symmetry_1
_geom_angle_site_symmetry_2
_geom_angle_site_symmetry_3
_geom_angle_publ_flag
N1 RU N2 79.6(3) . . . ?
N1 RU N6 172.1(3) . . . ?
N1 RU N5 88.2(3) . . . ?
N1 RU N4 101.2(3) . . . ?
N1 RU N3 93.7(3) . . . ?
N2 RU N6 98.5(3) . . . ?
N2 RU N5 102.5(2) . . . ?
N2 RU N4 177.9(3) . . . ?
N2 RU N3 98.5(2) . . . ?
N6 RU N5 84.7(3) . . . ?
N6 RU N4 80.9(3) . . . ?
N6 RU N3 94.1(3) . . . ?
N5 RU N4 79.4(2) . . . ?
N5 RU N3 158.9(2) . . . ?
N4 RU N3 79.6(2) . . . ?
RU N1 C1 130.4(5) . . . ?
RU N1 C14 111.5(6) . . . ?
C1 N1 C14 117.7(7) . . . ?
N1 C1 C2 121.0(8) . . . ?
N1 C1 C3 122.1(8) . . . ?
C2 C1 C3 116.9(8) . . . ?
C1 C3 C4 119.6(9) . . . ?
C3 C4 C5 119.9(9) . . . ?
C4 C5 C6 122.2(9) . . . ?
C4 C5 C14 118.0(8) . . . ?
C6 C5 C14 119.8(9) . . . ?
C5 C6 C7 121.2(9) . . . ?
C6 C7 C8 120.5(8) . . . ?
C7 C8 C9 123.3(8) . . . ?
C7 C8 C13 119.6(8) . . . ?
C9 C8 C13 117.1(8) . . . ?
C8 C9 C10 119.8(8) . . . ?
C9 C10 C11 120.9(9) . . . ?
C10 C11 C12 118.8(8) . . . ?
C10 C11 N2 121.3(8) . . . ?
C12 C11 N2 119.9(7) . . . ?
RU N2 C11 130.4(5) . . . ?
RU N2 C13 111.0(5) . . . ?
C11 N2 C13 118.6(6) . . . ?
C8 C13 N2 122.2(8) . . . ?
C8 C13 C14 119.5(8) . . . ?
N2 C13 C14 118.2(7) . . . ?
N1 C14 C5 122.6(8) . . . ?
N1 C14 C13 118.1(7) . . . ?
C5 C14 C13 119.2(7) . . . ?
RU N6 C15 163.7(7) . . . ?
N6 C15 C16 177.3(9) . . . ?
C15 C16 C17 120.7(8) . . . ?
C15 C16 C22 120.1(8) . . . ?
C17 C16 C22 119.1(9) . . . ?
C16 C17 O1 115.1(9) . . . ?
C16 C17 C19 119(1) . . . ?
O1 C17 C19 124.9(9) . . . ?
C17 O1 C18 116.2(9) . . . ?
C17 C19 C20 119(1) . . . ?
C19 C20 C21 122(1) . . . ?
C20 C21 C22 118(1) . . . ?
C16 C22 C21 120.7(9) . . . ?
C16 C22 O2 113.5(8) . . . ?
C21 C22 O2 125.8(9) . . . ?
C22 O2 C23 116.3(8) . . . ?
RU N5 C24 128.9(5) . . . ?
RU N5 C28 113.1(5) . . . ?
C24 N5 C28 118.0(7) . . . ?
N5 C24 C25 123.3(8) . . . ?
C24 C25 C26 118.9(9) . . . ?
C25 C26 C27 117.9(9) . . . ?
C26 C27 C28 121.2(8) . . . ?
N5 C28 C27 120.7(8) . . . ?
N5 C28 C29 115.4(7) . . . ?
C27 C28 C29 124.0(7) . . . ?
C28 C29 N4 112.9(6) . . . ?
C28 C29 C38 127.6(7) . . . ?
N4 C29 C38 119.5(7) . . . ?
RU N4 C29 118.9(5) . . . ?
RU N4 C30 118.0(5) . . . ?
C29 N4 C30 122.4(6) . . . ?
N4 C30 C31 114.1(6) . . . ?
N4 C30 C36 119.6(7) . . . ?
C31 C30 C36 126.3(7) . . . ?
C30 C31 N3 114.1(6) . . . ?
C30 C31 C35 124.6(6) . . . ?
N3 C31 C35 121.3(7) . . . ?
RU N3 C31 113.8(5) . . . ?
RU N3 C32 127.5(5) . . . ?
C31 N3 C32 118.7(7) . . . ?
N3 C32 C33 122.8(7) . . . ?
C32 C33 C34 118.5(7) . . . ?
C33 C34 C35 119.2(7) . . . ?
C31 C35 C34 119.5(7) . . . ?
C30 C36 C37 119.5(7) . . . ?
C36 C37 C38 118.9(7) . . . ?
C36 C37 C39 120.5(7) . . . ?
C38 C37 C39 120.6(7) . . . ?
C29 C38 C37 120.0(7) . . . ?
C37 C39 C40 120.4(7) . . . ?
C37 C39 C44 120.1(7) . . . ?
C40 C39 C44 119.5(7) . . . ?
C39 C40 C41 121.3(8) . . . ?
C40 C41 C42 118.0(8) . . . ?
C40 C41 C45 121.2(8) . . . ?
C42 C41 C45 120.8(7) . . . ?
C41 C42 C43 122.9(7) . . . ?
C42 C43 C44 117.5(7) . . . ?
C42 C43 C49 120.9(7) . . . ?
C44 C43 C49 121.6(8) . . . ?
C39 C44 C43 120.8(8) . . . ?
C41 C45 C46 104.0(7) . . . ?
C41 C45 C47 112.8(7) . . . ?
C41 C45 C48 114.8(6) . . . ?
C41 C45 C46A 116.4(7) . . . ?
C41 C45 C47A 107.8(7) . . . ?
C41 C45 C48A 107.3(8) . . . ?
C46 C45 C47 105.9(5) . . . ?
C46 C45 C48 105.7(6) . . . ?
C46 C45 C48A 144.9(7) . . . ?
C47 C45 C48 112.6(6) . . . ?
C47 C45 C47A 136.5(6) . . . ?
C48 C45 C46A 128.8(6) . . . ?
C46A C45 C47A 103.1(6) . . . ?
C46A C45 C48A 115.2(6) . . . ?
C47A C45 C48A 106.2(6) . . . ?
C43 C49 C50 108.3(8) . . . ?
C43 C49 C51 110.7(8) . . . ?
C43 C49 C52 111.3(7) . . . ?
C50 C49 C51 109.3(8) . . . ?
C50 C49 C52 109.4(8) . . . ?
C51 C49 C52 107.8(8) . . . ?
F1 P1 F2 179.6(4) . . . ?
F1 P1 F3 90.2(5) . . . ?
F1 P1 F4 90.2(4) . . . ?
F1 P1 F5 91.0(4) . . . ?
F1 P1 F6 91.2(5) . . . ?
F2 P1 F3 89.8(4) . . . ?
F2 P1 F4 89.8(4) . . . ?
F2 P1 F5 88.6(4) . . . ?
F2 P1 F6 89.3(5) . . . ?
F3 P1 F4 179.1(5) . . . ?
F3 P1 F5 88.5(5) . . . ?
F3 P1 F6 90.3(5) . . . ?
F4 P1 F5 92.3(5) . . . ?
F4 P1 F6 88.8(6) . . . ?
F5 P1 F6 177.6(5) . . . ?
F7 P2 F8 171.4(7) . . . ?
F7 P2 F9 91.1(6) . . . ?
F7 P2 F10 89.9(5) . . . ?
F7 P2 F11 96.9(7) . . . ?
F7 P2 F12 85.1(6) . . . ?
F8 P2 F9 85.2(5) . . . ?
F8 P2 F10 93.4(5) . . . ?
F8 P2 F11 90.6(5) . . . ?
F8 P2 F12 87.2(5) . . . ?
F9 P2 F10 176.7(8) . . . ?
F9 P2 F11 87.3(8) . . . ?
F9 P2 F12 90.1(8) . . . ?
F10 P2 F11 95.7(8) . . . ?
F10 P2 F12 86.9(5) . . . ?
F11 P2 F12 176.7(6) . . . ?
C54 O3 C55 87(2) . . . ?
O3 C53 C54 108(4) . . . ?
O3 C53 C55 99(4) . . . ?
C54 C53 C55 152(4) . . . ?
O4 C56 C57 128(2) . . . ?
O4 C56 C58 101(2) . . . ?
C57 C56 C58 122(2) . . . ?
C59 O5 C61 107(1) . . . ?
C61 O5 C62 108(1) . . . ?
O5 C59 C60 106.3(8) . . . ?
O5 C62 C60 122(1) . . . ?
O5 C62 C61 43(1) . . . ?
C60 C62 C61 163.45 . . . ?
C64 C63 C65 139(5) . . . ?
C64 C63 O6 109(5) . . . ?
C65 C63 O6 110(6) . . . ?

loop_
_geom_bond_atom_site_label_1
_geom_bond_atom_site_label_2
_geom_bond_distance
_geom_bond_site_symmetry_1
_geom_bond_site_symmetry_2
_geom_bond_publ_flag
RU N1 2.103(7) . . ?
RU N2 2.133(6) . . ?
RU N6 2.024(7) . . ?
RU N5 2.075(7) . . ?
RU N4 1.970(5) . . ?
RU N3 2.061(6) . . ?
N1 C1 1.34(1) . . ?
N1 C14 1.386(9) . . ?
C1 C2 1.50(1) . . ?
C1 C3 1.42(1) . . ?
C3 C4 1.37(1) . . ?
C4 C5 1.40(1) . . ?
C5 C6 1.43(1) . . ?
C5 C14 1.41(1) . . ?
C6 C7 1.32(1) . . ?
C7 C8 1.43(1) . . ?
C8 C9 1.40(1) . . ?
C8 C13 1.42(1) . . ?
C9 C10 1.36(1) . . ?
C10 C11 1.40(1) . . ?
C11 C12 1.50(1) . . ?
C11 N2 1.34(1) . . ?
N2 C13 1.37(1) . . ?
C13 C14 1.41(1) . . ?
N6 C15 1.13(1) . . ?
C15 C16 1.44(1) . . ?
C16 C17 1.39(1) . . ?
C16 C22 1.41(1) . . ?
C17 O1 1.37(1) . . ?
C17 C19 1.38(1) . . ?
O1 C18 1.46(1) . . ?
C19 C20 1.37(2) . . ?
C20 C21 1.38(1) . . ?
C21 C22 1.36(1) . . ?
C22 O2 1.36(1) . . ?
O2 C23 1.45(1) . . ?
N5 C24 1.34(1) . . ?
N5 C28 1.372(9) . . ?
C24 C25 1.37(1) . . ?
C25 C26 1.40(1) . . ?
C26 C27 1.37(1) . . ?
C27 C28 1.37(1) . . ?
C28 C29 1.47(1) . . ?
C29 N4 1.35(1) . . ?
C29 C38 1.39(1) . . ?
N4 C30 1.34(1) . . ?
C30 C31 1.47(1) . . ?
C30 C36 1.402(9) . . ?
C31 N3 1.370(9) . . ?
C31 C35 1.37(1) . . ?
N3 C32 1.341(9) . . ?
C32 C33 1.38(1) . . ?
C33 C34 1.39(1) . . ?
C34 C35 1.39(1) . . ?
C36 C37 1.39(1) . . ?
C37 C38 1.39(1) . . ?
C37 C39 1.50(1) . . ?
C39 C40 1.38(1) . . ?
C39 C44 1.39(1) . . ?
C40 C41 1.39(1) . . ?
C41 C42 1.38(1) . . ?
C41 C45 1.55(1) . . ?
C42 C43 1.38(1) . . ?
C43 C44 1.41(1) . . ?
C43 C49 1.54(1) . . ?
C45 C46 1.64(1) . . ?
C45 C47 1.50(1) . . ?
C45 C48 1.52(1) . . ?
C45 C46A 1.575(9) . . ?
C45 C47A 1.66(1) . . ?
C45 C48A 1.44(1) . . ?
C46 C46A 1.6570 . . ?
C46 C47A 1.3390 . . ?
C47 C46A 1.1601 . . ?
C47 C48A 1.8093 . . ?
C48 C47A 1.6058 . . ?
C48 C48A 1.1565 . . ?
C49 C50 1.53(1) . . ?
C49 C51 1.53(1) . . ?
C49 C52 1.53(1) . . ?
P1 F1 1.583(8) . . ?
P1 F2 1.592(7) . . ?
P1 F3 1.583(8) . . ?
P1 F4 1.583(8) . . ?
P1 F5 1.575(7) . . ?
P1 F6 1.566(8) . . ?
P2 F7 1.539(8) . . ?
P2 F8 1.546(7) . . ?
P2 F9 1.57(1) . . ?
P2 F10 1.557(8) . . ?
P2 F11 1.50(1) . . ?
P2 F12 1.60(1) . . ?
F7 F10 2.19(1) . . ?
F7 F12 2.12(2) . . ?
F8 F9 2.11(1) . . ?
F8 F11 2.16(1) . . ?
F8 F12 2.17(1) . . ?
F9 F11 2.12(2) . . ?
F10 F12 2.17(1) . . ?
O3 C53 1.11(4) . . ?
O3 C54 2.03(6) . . ?
O3 C55 1.94(5) . . ?
C53 C54 1.39(5) . . ?
C53 C55 1.43(5) . . ?
O4 C56 1.27(3) . . ?
C56 C57 1.45(3) . . ?
C56 C58 1.60(4) . . ?
O5 C59 1.46(2) . . ?
O5 C61 1.55(2) . . ?
O5 C62 1.04(2) . . ?
C59 C60 1.5262 . . ?
C60 C62 1.6710 . . ?
C61 C62 2.1180 . . ?
C63 C64 1.44(6) . . ?
C63 C65 1.45(7) . . ?
C63 O6 1.29(6) . . ?

loop_
_geom_contact_atom_site_label_1
_geom_contact_atom_site_label_2
_geom_contact_distance
_geom_contact_site_symmetry_1
_geom_contact_site_symmetry_2
_geom_contact_publ_flag
? ? ? ? ? ?
